data_4519218
loop_
_publ_author_name
'Liu, Wansheng'
'Yang, Yi'
'Yang, Xiaojie'
'Peng, Yun-Lei'
'Cheng, Peng'
'Zhang, Zhenjie'
'Chen, Yao'

_publ_section_title
;
 Template-Directed Fabrication of Highly Efficient Metal-Organic Framework
 Photocatalysts.
;
_journal_issue 49
_journal_name_full 'ACS applied materials &amp; interfaces'
_journal_page_first 58619
_journal_page_last 58629
_journal_paper_doi 10.1021/acsami.1c17925
_journal_volume 13
_journal_year 2021
_chemical_absolute_configuration ad
_chemical_formula_moiety 'C15 H13 N O2 S'
_chemical_formula_sum 'C15 H13 N O2 S'
_chemical_formula_weight 271.32
_chemical_name_systematic sfjyd
_space_group_crystal_system orthorhombic
_space_group_IT_number 19
_space_group_name_Hall 'P 2ac 2ab'
_space_group_name_H-M_alt 'P 21 21 21'
_atom_sites_solution_hydrogens geom
_atom_sites_solution_primary dual
_audit_creation_date 2021-08-27
_audit_creation_method
;
Olex2 1.3
(compiled 2020.11.12 svn.r5f609507 for OlexSys, GUI svn.r6272)
;
_cell_angle_alpha 90
_cell_angle_beta 90
_cell_angle_gamma 90
_cell_formula_units_Z 4
_cell_length_a 8.8079(2)
_cell_length_b 10.0724(3)
_cell_length_c 15.1907(4)
_cell_measurement_reflns_used 5266
_cell_measurement_temperature 298
_cell_measurement_theta_max 25.9550
_cell_measurement_theta_min 4.0410
_cell_volume 1347.67(6)
_computing_cell_refinement 'CrysAlisPro 1.171.39.46 (Rigaku OD, 2018)'
_computing_data_collection 'CrysAlisPro 1.171.39.46 (Rigaku OD, 2018)'
_computing_data_reduction 'CrysAlisPro 1.171.39.46 (Rigaku OD, 2018)'
_computing_molecular_graphics 'Olex2 1.3 (Dolomanov et al., 2009)'
_computing_publication_material 'Olex2 1.3 (Dolomanov et al., 2009)'
_computing_structure_refinement 'SHELXL 2018/3 (Sheldrick, 2015)'
_computing_structure_solution 'SHELXT 2018/2 (Sheldrick, 2018)'
_diffrn_ambient_temperature 298
_diffrn_detector 'CCD area detector'
_diffrn_detector_area_resol_mean 5.6
_diffrn_detector_type 'Bruker SMART CCD 6000 area detector'
_diffrn_measured_fraction_theta_full 0.960
_diffrn_measured_fraction_theta_max 0.960
_diffrn_measurement_details
;
List of Runs (angles in degrees, time in seconds):

  # Type    Start    End  Width  t~exp~   \w     \q     \k     \f   Frames
--------------------------------------------------------------------------
  1  \w     -9.00  88.00   1.00   15.00    --   18.55  72.00  11.00   97
  2  \w    -45.00  42.00   1.00   15.00    --   18.55 -72.00-118.00   87
  3  \w    -65.00 -40.00   1.00   15.00    --  -19.56 -72.00-118.00   25
  4  \w    -23.00   2.00   1.00   15.00    --  -19.56  72.00  11.00   25
  5  \w     35.00  60.00   1.00   15.00    --   18.55 178.00  30.00   25
  6  \w    -11.00  60.00   1.00   15.00    --   18.55 -99.00  90.00   71
  7  \w    -48.00  50.00   1.00   15.00    --  -19.56  77.00 120.00   98
  8  \w    -90.00  10.00   1.00   15.00    --  -19.56 -77.00 120.00  100
;
_diffrn_measurement_device 'three-circle diffractometer'
_diffrn_measurement_device_type 'Bruker SMART CCD 6000'
_diffrn_measurement_method '\w scans'
_diffrn_orient_matrix_type 'CrysAlisPro convention (1999,Acta A55,543-557)'
_diffrn_orient_matrix_UB_11 0.0186778000
_diffrn_orient_matrix_UB_12 -0.0597854000
_diffrn_orient_matrix_UB_13 0.0221841000
_diffrn_orient_matrix_UB_21 -0.0444078000
_diffrn_orient_matrix_UB_22 -0.0364025000
_diffrn_orient_matrix_UB_23 -0.0305723000
_diffrn_orient_matrix_UB_31 0.0645681000
_diffrn_orient_matrix_UB_32 -0.0077694000
_diffrn_orient_matrix_UB_33 -0.0274129000
_diffrn_radiation_monochromator graphite
_diffrn_radiation_probe x-ray
_diffrn_radiation_type 'Mo K\a'
_diffrn_radiation_wavelength 0.71073
_diffrn_reflns_av_R_equivalents 0.0288
_diffrn_reflns_av_unetI/netI 0.0238
_diffrn_reflns_Laue_measured_fraction_full 0.960
_diffrn_reflns_Laue_measured_fraction_max 0.960
_diffrn_reflns_limit_h_max 10
_diffrn_reflns_limit_h_min -10
_diffrn_reflns_limit_k_max 11
_diffrn_reflns_limit_k_min -11
_diffrn_reflns_limit_l_max 18
_diffrn_reflns_limit_l_min -18
_diffrn_reflns_number 11729
_diffrn_reflns_point_group_measured_fraction_full 0.971
_diffrn_reflns_point_group_measured_fraction_max 0.971
_diffrn_reflns_theta_full 25.026
_diffrn_reflns_theta_max 25.025
_diffrn_reflns_theta_min 3.353
_diffrn_source 'sealed X-ray tube'
_diffrn_source_target Mo
_diffrn_source_type 'SuperNova (Mo) X-ray Source'
_exptl_absorpt_coefficient_mu 0.237
_exptl_absorpt_correction_T_max 1.00000
_exptl_absorpt_correction_T_min 0.41445
_exptl_absorpt_correction_type multi-scan
_exptl_absorpt_process_details
;
CrysAlisPro 1.171.39.46 (Rigaku Oxford Diffraction, 2018)
Empirical absorption correction using spherical harmonics,
 implemented in SCALE3 ABSPACK scaling algorithm.
;
_exptl_crystal_colour 'metallic light yellow'
_exptl_crystal_colour_lustre metallic
_exptl_crystal_colour_modifier light
_exptl_crystal_colour_primary yellow
_exptl_crystal_density_diffrn 1.337
_exptl_crystal_description block
_exptl_crystal_F_000 568
_exptl_crystal_size_max 0.2
_exptl_crystal_size_mid 0.2
_exptl_crystal_size_min 0.2
_refine_diff_density_max 0.664
_refine_diff_density_min -0.466
_refine_diff_density_rms 0.078
_refine_ls_abs_structure_details
;
 Flack x determined using 788 quotients [(I+)-(I-)]/[(I+)+(I-)]
 (Parsons, Flack and Wagner, Acta Cryst. B69 (2013) 249-259).
;
_refine_ls_abs_structure_Flack 0.06(3)
_refine_ls_extinction_method none
_refine_ls_goodness_of_fit_ref 1.053
_refine_ls_hydrogen_treatment constr
_refine_ls_matrix_type full
_refine_ls_number_parameters 173
_refine_ls_number_reflns 2313
_refine_ls_number_restraints 5
_refine_ls_restrained_S_all 1.059
_refine_ls_R_factor_all 0.0845
_refine_ls_R_factor_gt 0.0771
_refine_ls_shift/su_max 0.000
_refine_ls_shift/su_mean 0.000
_refine_ls_structure_factor_coef Fsqd
_refine_ls_weighting_details 'w=1/[\s^2^(Fo^2^)+(0.1572P)^2^+0.6257P] where P=(Fo^2^+2Fc^2^)/3'
_refine_ls_weighting_scheme calc
_refine_ls_wR_factor_gt 0.2101
_refine_ls_wR_factor_ref 0.2223
_reflns_Friedel_coverage 0.735
_reflns_Friedel_fraction_full 0.987
_reflns_Friedel_fraction_max 0.987
_reflns_number_gt 2052
_reflns_number_total 2313
_reflns_threshold_expression 'I > 2\s(I)'
_cod_data_source_file am1c17925_si_006.cif
_cod_data_source_block 8b
_cod_database_code 4519218
_shelx_shelxl_version_number 2018/3
_shelx_space_group_comment
;
The symmetry employed for this shelxl refinement is uniquely defined
by the following loop, which should always be used as a source of
symmetry information in preference to the above space-group names.
They are only intended as comments.
;
_shelx_estimated_absorpt_t_max 0.954
_shelx_estimated_absorpt_t_min 0.954
_reflns_odcompleteness_completeness 99.57
_reflns_odcompleteness_iscentric 1
_reflns_odcompleteness_theta 26.32
_olex2_refinement_description
;
1. Fixed Uiso
 At 1.2 times of:
  All C(H) groups, All C(H,H) groups, All N(H) groups
 At 1.5 times of:
  All C(H,H,H) groups
2. Restrained distances
 C2-C1 \\sim C3-C2 \\sim C4-C3
 with sigma of 0.0001
 S1-C4 \\sim S1-C1
 with sigma of 0.001
3. Rigid bond restraints
 C3, C4
 with sigma for 1-2 distances of 0.001 and sigma for 1-3 distances of 0.001
4.a Secondary CH2 refined with riding coordinates:
 C6(H6A,H6B)
4.b Aromatic/amide H refined with riding coordinates:
 C3(H3), N1(H1), C12(H12), C15(H15), C2(H2), C14(H14), C1(H1A), C13(H13)
4.c Idealised Me refined as rotating group:
 C8(H8A,H8B,H8C)
;
_olex2_date_sample_data_collection 2021-08-26
_olex2_submission_special_instructions 'No special instructions were received'
_oxdiff_exptl_absorpt_empirical_details
;
Empirical correction (ABSPACK) includes:
- Absorption correction using spherical harmonics
- Frame scaling
;
_oxdiff_exptl_absorpt_empirical_full_max 1.700
_oxdiff_exptl_absorpt_empirical_full_min 0.471

loop_
_space_group_symop_operation_xyz
'x, y, z'
'-x+1/2, -y, z+1/2'
'-x, y+1/2, -z+1/2'
'x+1/2, -y+1/2, -z'

loop_
_atom_site_label
_atom_site_type_symbol
_atom_site_fract_x
_atom_site_fract_y
_atom_site_fract_z
_atom_site_U_iso_or_equiv
_atom_site_adp_type
_atom_site_occupancy
_atom_site_site_symmetry_order
_atom_site_calc_flag
_atom_site_refinement_flags_posn
_atom_site_refinement_flags_adp
_atom_site_refinement_flags_occupancy
_atom_site_disorder_assembly
_atom_site_disorder_group
S1 S 0.1461(2) 0.7003(2) 0.65803(17) 0.0826(8) Uani 1 1 d D . . . .
C3 C 0.2732(3) 0.4641(3) 0.6740(3) 0.0396(12) Uani 1 1 d D U . . .
H3 H 0.343723 0.395392 0.672744 0.048 Uiso 1 1 calc R U . . .
O2 O 0.7367(5) 0.7926(5) 0.6011(3) 0.0607(12) Uani 1 1 d . . . . .
O1 O 0.6211(6) 0.5719(6) 0.7365(3) 0.0678(14) Uani 1 1 d . . . . .
N1 N 0.4739(6) 0.6336(5) 0.5249(3) 0.0463(12) Uani 1 1 d . . . . .
H1 H 0.430922 0.678713 0.483802 0.056 Uiso 1 1 calc R U . . .
C11 C 0.5694(7) 0.5281(5) 0.5118(4) 0.0429(12) Uani 1 1 d . . . . .
C10 C 0.6369(7) 0.4861(5) 0.5899(4) 0.0458(13) Uani 1 1 d . . . . .
C9 C 0.5820(7) 0.5702(6) 0.6601(3) 0.0448(13) Uani 1 1 d . . . . .
C5 C 0.4557(6) 0.6585(5) 0.6198(3) 0.0393(12) Uani 1 1 d . . . . .
C4 C 0.2990(5) 0.6046(3) 0.6528(3) 0.0429(12) Uani 1 1 d D U . . .
C12 C 0.6006(9) 0.4664(7) 0.4314(4) 0.0590(17) Uani 1 1 d . . . . .
H12 H 0.551095 0.490868 0.379784 0.071 Uiso 1 1 calc R U . . .
C7 C 0.6234(8) 0.8624(6) 0.6087(4) 0.0513(14) Uani 1 1 d . . . . .
C15 C 0.7428(8) 0.3817(7) 0.5881(6) 0.067(2) Uani 1 1 d . . . . .
H15 H 0.790475 0.353265 0.639399 0.080 Uiso 1 1 calc R U . . .
C2 C 0.1117(3) 0.4556(4) 0.6976(5) 0.078(2) Uani 1 1 d D . . . .
H2 H 0.065884 0.376911 0.715568 0.094 Uiso 1 1 calc R U . . .
C14 C 0.7740(9) 0.3225(7) 0.5079(8) 0.082(3) Uani 1 1 d . . . . .
H14 H 0.840746 0.251050 0.505818 0.098 Uiso 1 1 calc R U . . .
C6 C 0.4758(8) 0.8061(6) 0.6398(5) 0.0614(17) Uani 1 1 d . . . . .
H6A H 0.393501 0.854899 0.612427 0.074 Uiso 1 1 calc R U . . .
H6B H 0.468175 0.819167 0.702931 0.074 Uiso 1 1 calc R U . . .
C1 C 0.0286(6) 0.5816(4) 0.6904(6) 0.082(2) Uani 1 1 d D . . . .
H1A H -0.074222 0.592898 0.702218 0.099 Uiso 1 1 calc R U . . .
C13 C 0.7098(11) 0.3663(8) 0.4327(6) 0.075(2) Uani 1 1 d . . . . .
H13 H 0.739537 0.328256 0.379683 0.090 Uiso 1 1 calc R U . . .
C8 C 0.6266(12) 1.0056(8) 0.5871(7) 0.083(3) Uani 1 1 d . . . . .
H8A H 0.728782 1.038062 0.591798 0.125 Uiso 1 1 calc R U . . .
H8B H 0.562632 1.053098 0.627433 0.125 Uiso 1 1 calc R U . . .
H8C H 0.590516 1.018617 0.528105 0.125 Uiso 1 1 calc R U . . .

loop_
_atom_site_aniso_label
_atom_site_aniso_U_11
_atom_site_aniso_U_22
_atom_site_aniso_U_33
_atom_site_aniso_U_23
_atom_site_aniso_U_13
_atom_site_aniso_U_12
S1 0.0622(12) 0.0745(13) 0.1112(17) 0.0071(11) 0.0147(11) 0.0015(10)
C3 0.017(2) 0.040(2) 0.062(3) 0.010(2) -0.003(2) -0.0139(19)
O2 0.049(3) 0.055(2) 0.079(3) 0.006(2) 0.017(2) -0.006(2)
O1 0.059(3) 0.103(4) 0.041(2) 0.010(2) -0.0112(19) -0.011(3)
N1 0.055(3) 0.048(2) 0.036(2) 0.0033(19) -0.004(2) 0.008(2)
C11 0.041(3) 0.039(3) 0.049(3) 0.000(2) 0.004(2) -0.008(2)
C10 0.039(3) 0.041(3) 0.058(3) 0.005(2) 0.001(2) -0.003(2)
C9 0.038(3) 0.057(3) 0.039(3) 0.010(2) -0.005(2) -0.009(2)
C5 0.031(3) 0.047(3) 0.040(2) -0.002(2) 0.004(2) -0.006(2)
C4 0.043(3) 0.041(2) 0.045(3) 0.002(2) -0.001(2) -0.009(2)
C12 0.070(4) 0.054(4) 0.053(3) -0.008(3) 0.011(3) -0.009(3)
C7 0.054(4) 0.047(3) 0.053(3) -0.003(2) 0.009(3) -0.006(3)
C15 0.042(3) 0.053(4) 0.106(6) 0.019(4) -0.001(3) 0.001(3)
C2 0.050(4) 0.086(5) 0.099(6) 0.011(4) 0.008(4) -0.028(4)
C14 0.059(4) 0.046(4) 0.141(8) -0.012(4) 0.039(5) 0.003(3)
C6 0.050(4) 0.048(3) 0.086(5) -0.019(3) 0.018(3) -0.005(3)
C1 0.050(4) 0.117(7) 0.080(5) -0.012(5) 0.002(3) -0.006(4)
C13 0.096(6) 0.048(4) 0.082(5) -0.015(4) 0.031(4) -0.002(4)
C8 0.085(6) 0.060(4) 0.105(6) 0.019(4) 0.034(5) 0.003(4)

loop_
_atom_type_symbol
_atom_type_description
_atom_type_scat_dispersion_real
_atom_type_scat_dispersion_imag
_atom_type_scat_source
C C 0.0033 0.0016 'International Tables Vol C Tables 4.2.6.8 and 6.1.1.4'
H H 0.0000 0.0000 'International Tables Vol C Tables 4.2.6.8 and 6.1.1.4'
N N 0.0061 0.0033 'International Tables Vol C Tables 4.2.6.8 and 6.1.1.4'
O O 0.0106 0.0060 'International Tables Vol C Tables 4.2.6.8 and 6.1.1.4'
S S 0.1246 0.1234 'International Tables Vol C Tables 4.2.6.8 and 6.1.1.4'

loop_
_geom_angle_atom_site_label_1
_geom_angle_atom_site_label_2
_geom_angle_atom_site_label_3
_geom_angle
_geom_angle_site_symmetry_1
_geom_angle_site_symmetry_3
_geom_angle_publ_flag
C1 S1 C4 95.8(3) . . ?
C4 C3 H3 127.5 . . ?
C4 C3 C2 105.1(3) . . ?
C2 C3 H3 127.5 . . ?
C11 N1 H1 125.0 . . ?
C11 N1 C5 110.0(4) . . ?
C5 N1 H1 125.0 . . ?
N1 C11 C10 111.9(5) . . ?
N1 C11 C12 126.4(6) . . ?
C10 C11 C12 121.7(6) . . ?
C11 C10 C9 107.9(5) . . ?
C11 C10 C15 119.6(6) . . ?
C15 C10 C9 132.4(6) . . ?
O1 C9 C10 128.4(6) . . ?
O1 C9 C5 125.0(6) . . ?
C10 C9 C5 106.6(4) . . ?
N1 C5 C9 102.2(4) . . ?
N1 C5 C4 110.5(4) . . ?
N1 C5 C6 110.4(5) . . ?
C9 C5 C4 107.9(4) . . ?
C6 C5 C9 113.4(5) . . ?
C6 C5 C4 112.1(4) . . ?
C3 C4 S1 115.1(3) . . ?
C3 C4 C5 122.8(4) . . ?
C5 C4 S1 122.0(3) . . ?
C11 C12 H12 121.8 . . ?
C13 C12 C11 116.4(7) . . ?
C13 C12 H12 121.8 . . ?
O2 C7 C6 121.3(6) . . ?
O2 C7 C8 121.5(7) . . ?
C8 C7 C6 117.2(7) . . ?
C10 C15 H15 121.0 . . ?
C14 C15 C10 118.1(8) . . ?
C14 C15 H15 121.0 . . ?
C3 C2 H2 122.8 . . ?
C1 C2 C3 114.4(4) . . ?
C1 C2 H2 122.8 . . ?
C15 C14 H14 119.3 . . ?
C13 C14 C15 121.4(7) . . ?
C13 C14 H14 119.3 . . ?
C5 C6 H6A 108.7 . . ?
C5 C6 H6B 108.7 . . ?
C7 C6 C5 114.0(5) . . ?
C7 C6 H6A 108.7 . . ?
C7 C6 H6B 108.7 . . ?
H6A C6 H6B 107.6 . . ?
S1 C1 H1A 125.2 . . ?
C2 C1 S1 109.5(3) . . ?
C2 C1 H1A 125.2 . . ?
C12 C13 H13 118.7 . . ?
C14 C13 C12 122.6(7) . . ?
C14 C13 H13 118.7 . . ?
C7 C8 H8A 109.5 . . ?
C7 C8 H8B 109.5 . . ?
C7 C8 H8C 109.5 . . ?
H8A C8 H8B 109.5 . . ?
H8A C8 H8C 109.5 . . ?
H8B C8 H8C 109.5 . . ?

loop_
_geom_bond_atom_site_label_1
_geom_bond_atom_site_label_2
_geom_bond_distance
_geom_bond_site_symmetry_2
_geom_bond_publ_flag
S1 C4 1.659(4) . ?
S1 C1 1.657(4) . ?
C3 H3 0.9300 . ?
C3 C4 1.469(3) . ?
C3 C2 1.469(3) . ?
O2 C7 1.226(8) . ?
O1 C9 1.211(7) . ?
N1 H1 0.8600 . ?
N1 C11 1.370(8) . ?
N1 C5 1.471(7) . ?
C11 C10 1.393(9) . ?
C11 C12 1.397(9) . ?
C10 C9 1.445(9) . ?
C10 C15 1.405(9) . ?
C9 C5 1.550(8) . ?
C5 C4 1.565(6) . ?
C5 C6 1.527(8) . ?
C12 H12 0.9300 . ?
C12 C13 1.394(12) . ?
C7 C6 1.496(9) . ?
C7 C8 1.479(10) . ?
C15 H15 0.9300 . ?
C15 C14 1.384(13) . ?
C2 H2 0.9300 . ?
C2 C1 1.469(3) . ?
C14 H14 0.9300 . ?
C14 C13 1.349(15) . ?
C6 H6A 0.9700 . ?
C6 H6B 0.9700 . ?
C1 H1A 0.9300 . ?
C13 H13 0.9300 . ?
C8 H8A 0.9600 . ?
C8 H8B 0.9600 . ?
C8 H8C 0.9600 . ?

loop_
_geom_torsion_atom_site_label_1
_geom_torsion_atom_site_label_2
_geom_torsion_atom_site_label_3
_geom_torsion_atom_site_label_4
_geom_torsion
_geom_torsion_site_symmetry_1
_geom_torsion_site_symmetry_2
_geom_torsion_site_symmetry_3
_geom_torsion_site_symmetry_4
_geom_torsion_publ_flag
C3 C2 C1 S1 -0.8(9) . . . . ?
O2 C7 C6 C5 -27.3(10) . . . . ?
O1 C9 C5 N1 170.5(6) . . . . ?
O1 C9 C5 C4 -73.1(7) . . . . ?
O1 C9 C5 C6 51.7(8) . . . . ?
N1 C11 C10 C9 0.0(7) . . . . ?
N1 C11 C10 C15 -177.7(5) . . . . ?
N1 C11 C12 C13 175.7(6) . . . . ?
N1 C5 C4 S1 -93.6(5) . . . . ?
N1 C5 C4 C3 81.1(6) . . . . ?
N1 C5 C6 C7 -55.8(8) . . . . ?
C11 N1 C5 C9 11.5(6) . . . . ?
C11 N1 C5 C4 -103.0(5) . . . . ?
C11 N1 C5 C6 132.4(5) . . . . ?
C11 C10 C9 O1 -174.5(6) . . . . ?
C11 C10 C9 C5 7.3(6) . . . . ?
C11 C10 C15 C14 -1.1(9) . . . . ?
C11 C12 C13 C14 5.3(12) . . . . ?
C10 C11 C12 C13 -3.9(9) . . . . ?
C10 C9 C5 N1 -11.2(5) . . . . ?
C10 C9 C5 C4 105.3(5) . . . . ?
C10 C9 C5 C6 -130.0(5) . . . . ?
C10 C15 C14 C13 2.5(11) . . . . ?
C9 C10 C15 C14 -178.1(7) . . . . ?
C9 C5 C4 S1 155.5(4) . . . . ?
C9 C5 C4 C3 -29.8(7) . . . . ?
C9 C5 C6 C7 58.1(8) . . . . ?
C5 N1 C11 C10 -7.9(7) . . . . ?
C5 N1 C11 C12 172.6(6) . . . . ?
C4 S1 C1 C2 -0.5(6) . . . . ?
C4 C3 C2 C1 1.9(8) . . . . ?
C4 C5 C6 C7 -179.4(6) . . . . ?
C12 C11 C10 C9 179.6(6) . . . . ?
C12 C11 C10 C15 2.0(9) . . . . ?
C15 C10 C9 O1 2.8(11) . . . . ?
C15 C10 C9 C5 -175.5(6) . . . . ?
C15 C14 C13 C12 -4.8(13) . . . . ?
C2 C3 C4 S1 -2.3(6) . . . . ?
C2 C3 C4 C5 -177.2(5) . . . . ?
C6 C5 C4 S1 30.0(7) . . . . ?
C6 C5 C4 C3 -155.3(6) . . . . ?
C1 S1 C4 C3 1.7(5) . . . . ?
C1 S1 C4 C5 176.8(5) . . . . ?
C8 C7 C6 C5 152.5(7) . . . . ?
